data_4124248
loop_
_publ_author_name
'Ghosh, Soumyajit'
'Mishra, Manish Kumar'
'Ganguly, Somnath'
'Desiraju, Gautam R.'

_publ_section_title
;
 Dual Stress and Thermally Driven Mechanical Properties of the Same
 Organic Crystal: 2,6-Dichlorobenzylidene-4-fluoro-3-nitroaniline.
;
_journal_issue 31
_journal_name_full 'Journal of the American Chemical Society'
_journal_page_first 9912
_journal_page_last 9921
_journal_paper_doi 10.1021/jacs.5b05324
_journal_volume 137
_journal_year 2015
_chemical_formula_sum 'C13 H7 Cl2 F N2 O2'
_chemical_formula_weight 313.05
_chemical_name_systematic
;
 ?
;
_space_group_IT_number 14
_symmetry_cell_setting monoclinic
_symmetry_space_group_name_Hall '-P 2ybc'
_symmetry_space_group_name_H-M 'P 1 21/c 1'
_atom_sites_solution_hydrogens geom
_atom_sites_solution_primary direct
_atom_sites_solution_secondary difmap
_audit_creation_method SHELXL-97
_cell_angle_alpha 90.00
_cell_angle_beta 101.32(4)
_cell_angle_gamma 90.00
_cell_formula_units_Z 4
_cell_length_a 3.927(7)
_cell_length_b 21.98(4)
_cell_length_c 15.32(3)
_cell_measurement_temperature 298(2)
_cell_volume 1297(4)
_computing_structure_refinement 'SHELXL-97 (Sheldrick, 2008)'
_diffrn_ambient_temperature 298(2)
_diffrn_measured_fraction_theta_full 0.989
_diffrn_measured_fraction_theta_max 0.989
_diffrn_radiation_monochromator graphite
_diffrn_radiation_source 'fine-focus sealed tube'
_diffrn_radiation_type MoK\a
_diffrn_radiation_wavelength 0.71073
_diffrn_reflns_av_R_equivalents 0.1216
_diffrn_reflns_av_sigmaI/netI 0.0823
_diffrn_reflns_limit_h_max 5
_diffrn_reflns_limit_h_min -5
_diffrn_reflns_limit_k_max 28
_diffrn_reflns_limit_k_min -28
_diffrn_reflns_limit_l_max 19
_diffrn_reflns_limit_l_min -19
_diffrn_reflns_number 11814
_diffrn_reflns_theta_full 27.48
_diffrn_reflns_theta_max 27.48
_diffrn_reflns_theta_min 1.64
_exptl_absorpt_coefficient_mu 0.514
_exptl_absorpt_correction_type none
_exptl_crystal_colour Brown
_exptl_crystal_density_diffrn 1.604
_exptl_crystal_density_method 'not measured'
_exptl_crystal_description Acicular
_exptl_crystal_F_000 632
_exptl_crystal_size_max 0.3
_exptl_crystal_size_mid 0.1
_exptl_crystal_size_min 0.1
_refine_diff_density_max 0.700
_refine_diff_density_min -0.466
_refine_diff_density_rms 0.118
_refine_ls_extinction_method none
_refine_ls_goodness_of_fit_ref 1.158
_refine_ls_hydrogen_treatment mixed
_refine_ls_matrix_type full
_refine_ls_number_parameters 181
_refine_ls_number_reflns 2933
_refine_ls_number_restraints 0
_refine_ls_restrained_S_all 1.158
_refine_ls_R_factor_all 0.1261
_refine_ls_R_factor_gt 0.1050
_refine_ls_shift/su_max 0.001
_refine_ls_shift/su_mean 0.000
_refine_ls_structure_factor_coef Fsqd
_refine_ls_weighting_details 'calc w=1/[\s^2^(Fo^2^)+(0.1222P)^2^+4.9824P] where P=(Fo^2^+2Fc^2^)/3'
_refine_ls_weighting_scheme calc
_refine_ls_wR_factor_gt 0.3240
_refine_ls_wR_factor_ref 0.3406
_reflns_number_gt 2008
_reflns_number_total 2933
_reflns_threshold_expression >2\s(I)
_cod_data_source_file ja5b05324_si_002.cif
_cod_data_source_block 25
_cod_depositor_comments
;
The following automatic conversions were performed:

'_symmetry_cell_setting' value 'Monoclinic' changed to 'monoclinic'
according to
/usr/data/users/saulius/crontab/automatic-downloads/rss-feeds/ACS/lib/dictionaries/cif_core.dic
dictionary named 'cif_core.dic' version 2.4.2 from 2011-04-26.

Automatic conversion script
Id: cif_fix_values 3271 2015-04-21 07:52:19Z andrius 

 Adding full bibliography for 4124248--4124252.cif.
;
_cod_original_sg_symbol_H-M ' P 21/C'
_cod_database_code 4124248

loop_
_symmetry_equiv_pos_as_xyz
'x, y, z'
'-x, y+1/2, -z+1/2'
'-x, -y, -z'
'x, -y-1/2, z-1/2'

loop_
_atom_site_label
_atom_site_type_symbol
_atom_site_fract_x
_atom_site_fract_y
_atom_site_fract_z
_atom_site_U_iso_or_equiv
_atom_site_adp_type
_atom_site_occupancy
_atom_site_symmetry_multiplicity
_atom_site_calc_flag
_atom_site_refinement_flags
Cl1 Cl 0.4109(6) 0.53315(9) 0.09404(13) 0.0653(6) Uani 1 1 d .
Cl3 Cl 0.0934(5) 0.42631(9) 0.38801(13) 0.0618(6) Uani 1 1 d .
F2 F -0.2203(16) 0.1780(2) 0.0027(3) 0.0797(16) Uani 1 1 d .
O3 O -0.254(3) 0.2284(4) -0.1504(4) 0.115(3) Uani 1 1 d .
O4 O 0.059(3) 0.3051(3) -0.1577(4) 0.109(3) Uani 1 1 d .
N3 N 0.2885(15) 0.3997(3) 0.1424(4) 0.0505(13) Uani 1 1 d .
N4 N -0.078(2) 0.2698(3) -0.1159(4) 0.0624(17) Uani 1 1 d .
C14 C -0.0985(19) 0.2317(3) 0.0359(5) 0.0491(15) Uani 1 1 d .
C15 C -0.041(2) 0.2404(3) 0.1259(5) 0.061(2) Uani 1 1 d .
H15 H -0.0814 0.2090 0.1631 0.074 Uiso 1 1 calc R
C16 C 0.078(2) 0.2959(3) 0.1613(4) 0.0535(17) Uani 1 1 d .
H16 H 0.1076 0.3021 0.2224 0.064 Uiso 1 1 calc R
C17 C 0.1534(15) 0.3426(3) 0.1074(4) 0.0416(13) Uani 1 1 d .
C18 C 0.1111(17) 0.3330(3) 0.0164(4) 0.0434(13) Uani 1 1 d .
H18 H 0.1720 0.3630 -0.0204 0.052 Uiso 1 1 calc R
C19 C -0.0230(17) 0.2780(3) -0.0190(4) 0.0437(14) Uani 1 1 d .
C20 C 0.1383(17) 0.4256(3) 0.1967(5) 0.0473(15) Uani 1 1 d .
H27 H -0.0644 0.4080 0.2078 0.057 Uiso 1 1 calc R
C21 C 0.2609(16) 0.4823(3) 0.2445(4) 0.0442(14) Uani 1 1 d .
C22 C 0.2449(17) 0.4870(3) 0.3340(4) 0.0470(15) Uani 1 1 d .
C23 C 0.3569(18) 0.5391(3) 0.3841(5) 0.0528(17) Uani 1 1 d .
H23 H 0.3448 0.5412 0.4441 0.063 Uiso 1 1 calc R
C24 C 0.484(2) 0.5868(3) 0.3433(5) 0.0559(18) Uani 1 1 d .
H24 H 0.5605 0.6215 0.3761 0.067 Uiso 1 1 calc R
C25 C 0.501(2) 0.5846(3) 0.2547(5) 0.0571(18) Uani 1 1 d .
H25 H 0.5854 0.6177 0.2277 0.069 Uiso 1 1 calc R
C26 C 0.3933(17) 0.5327(3) 0.2061(4) 0.0453(14) Uani 1 1 d .

loop_
_atom_site_aniso_label
_atom_site_aniso_U_11
_atom_site_aniso_U_22
_atom_site_aniso_U_33
_atom_site_aniso_U_23
_atom_site_aniso_U_13
_atom_site_aniso_U_12
Cl1 0.0824(14) 0.0623(12) 0.0536(10) 0.0026(8) 0.0194(9) -0.0038(10)
Cl3 0.0694(12) 0.0592(11) 0.0570(11) 0.0078(8) 0.0129(9) -0.0015(9)
F2 0.128(5) 0.046(2) 0.068(3) -0.014(2) 0.027(3) -0.030(3)
O3 0.162(8) 0.123(6) 0.053(4) -0.028(4) 0.005(4) -0.055(6)
O4 0.195(9) 0.085(5) 0.054(3) -0.005(3) 0.045(5) -0.045(5)
N3 0.048(3) 0.047(3) 0.056(3) -0.011(2) 0.008(3) -0.006(2)
N4 0.088(5) 0.057(4) 0.043(3) -0.006(3) 0.013(3) -0.008(3)
C14 0.060(4) 0.038(3) 0.050(3) -0.003(3) 0.010(3) -0.007(3)
C15 0.093(6) 0.043(4) 0.046(4) 0.006(3) 0.008(4) -0.013(4)
C16 0.070(5) 0.052(4) 0.036(3) -0.002(3) 0.004(3) -0.005(3)
C17 0.037(3) 0.040(3) 0.045(3) -0.005(2) 0.002(2) -0.002(2)
C18 0.048(3) 0.039(3) 0.043(3) 0.002(2) 0.009(3) -0.001(3)
C19 0.047(3) 0.045(3) 0.038(3) -0.004(2) 0.006(3) 0.000(3)
C20 0.037(3) 0.051(4) 0.052(4) -0.010(3) 0.002(3) 0.001(3)
C21 0.038(3) 0.047(3) 0.046(3) -0.004(3) 0.004(3) 0.003(3)
C22 0.044(3) 0.045(3) 0.048(3) 0.000(3) -0.001(3) 0.007(3)
C23 0.052(4) 0.057(4) 0.046(3) -0.011(3) -0.001(3) 0.009(3)
C24 0.061(4) 0.044(4) 0.058(4) -0.016(3) 0.001(3) 0.008(3)
C25 0.054(4) 0.042(3) 0.074(5) -0.004(3) 0.011(4) -0.005(3)
C26 0.041(3) 0.048(3) 0.046(3) -0.004(3) 0.005(3) 0.003(3)

loop_
_atom_type_symbol
_atom_type_description
_atom_type_scat_dispersion_real
_atom_type_scat_dispersion_imag
_atom_type_scat_source
C C 0.0030 0.0020 'International Tables Vol C Tables 4.2.6.8 and 6.1.1.4'
H H 0.0000 0.0000 'International Tables Vol C Tables 4.2.6.8 and 6.1.1.4'
Cl Cl 0.1480 0.1590 'International Tables Vol C Tables 4.2.6.8 and 6.1.1.4'
F F 0.0170 0.0100 'International Tables Vol C Tables 4.2.6.8 and 6.1.1.4'
N N 0.0060 0.0030 'International Tables Vol C Tables 4.2.6.8 and 6.1.1.4'
O O 0.0110 0.0060 'International Tables Vol C Tables 4.2.6.8 and 6.1.1.4'

loop_
_geom_angle_atom_site_label_1
_geom_angle_atom_site_label_2
_geom_angle_atom_site_label_3
_geom_angle
C20 N3 C17 117.6(6)
O4 N4 O3 122.4(7)
O4 N4 C19 117.9(7)
O3 N4 C19 119.7(7)
F2 C14 C15 119.0(6)
F2 C14 C19 121.4(6)
C15 C14 C19 119.6(6)
C14 C15 C16 119.9(6)
C14 C15 H15 120.1
C16 C15 H15 120.1
C15 C16 C17 121.1(6)
C15 C16 H16 119.5
C17 C16 H16 119.5
C16 C17 C18 119.3(6)
C16 C17 N3 122.3(6)
C18 C17 N3 118.3(6)
C19 C18 C17 119.2(6)
C19 C18 H18 120.4
C17 C18 H18 120.4
C18 C19 C14 120.8(6)
C18 C19 N4 118.1(6)
C14 C19 N4 121.0(6)
N3 C20 C21 124.4(6)
N3 C20 H27 117.8
C21 C20 H27 117.8
C22 C21 C26 116.6(6)
C22 C21 C20 118.6(6)
C26 C21 C20 124.8(6)
C21 C22 C23 122.1(7)
C21 C22 Cl3 120.0(5)
C23 C22 Cl3 117.9(6)
C24 C23 C22 118.7(7)
C24 C23 H23 120.6
C22 C23 H23 120.6
C23 C24 C25 121.3(6)
C23 C24 H24 119.3
C25 C24 H24 119.3
C24 C25 C26 119.5(7)
C24 C25 H25 120.2
C26 C25 H25 120.2
C25 C26 C21 121.7(7)
C25 C26 Cl1 117.5(6)
C21 C26 Cl1 120.7(5)

loop_
_geom_bond_atom_site_label_1
_geom_bond_atom_site_label_2
_geom_bond_distance
Cl1 C26 1.731(8)
Cl3 C22 1.734(8)
F2 C14 1.336(8)
O3 N4 1.203(9)
O4 N4 1.199(9)
N3 C20 1.247(9)
N3 C17 1.427(8)
N4 C19 1.468(9)
C14 C15 1.366(10)
C14 C19 1.390(9)
C15 C16 1.378(10)
C15 H15 0.9300
C16 C17 1.386(9)
C16 H16 0.9300
C17 C18 1.387(9)
C18 C19 1.385(9)
C18 H18 0.9300
C20 C21 1.477(9)
C20 H27 0.9300
C21 C22 1.389(10)
C21 C26 1.402(10)
C22 C23 1.402(9)
C23 C24 1.364(11)
C23 H23 0.9300
C24 C25 1.372(11)
C24 H24 0.9300
C25 C26 1.382(10)
C25 H25 0.9300

loop_
_geom_torsion_atom_site_label_1
_geom_torsion_atom_site_label_2
_geom_torsion_atom_site_label_3
_geom_torsion_atom_site_label_4
_geom_torsion
F2 C14 C15 C16 -178.6(7)
C19 C14 C15 C16 2.7(12)
C14 C15 C16 C17 -2.6(13)
C15 C16 C17 C18 -0.5(11)
C15 C16 C17 N3 -177.7(7)
C20 N3 C17 C16 -48.9(9)
C20 N3 C17 C18 133.9(7)
C16 C17 C18 C19 3.4(10)
N3 C17 C18 C19 -179.3(6)
C17 C18 C19 C14 -3.2(10)
C17 C18 C19 N4 177.7(6)
F2 C14 C19 C18 -178.4(6)
C15 C14 C19 C18 0.2(11)
F2 C14 C19 N4 0.6(11)
C15 C14 C19 N4 179.2(7)
O4 N4 C19 C18 15.0(11)
O3 N4 C19 C18 -165.4(8)
O4 N4 C19 C14 -164.0(8)
O3 N4 C19 C14 15.5(12)
C17 N3 C20 C21 174.9(6)
N3 C20 C21 C22 -138.3(7)
N3 C20 C21 C26 42.0(10)
C26 C21 C22 C23 -0.4(9)
C20 C21 C22 C23 179.8(6)
C26 C21 C22 Cl3 -178.6(5)
C20 C21 C22 Cl3 1.6(8)
C21 C22 C23 C24 0.3(10)
Cl3 C22 C23 C24 178.6(5)
C22 C23 C24 C25 0.4(11)
C23 C24 C25 C26 -1.0(11)
C24 C25 C26 C21 0.9(11)
C24 C25 C26 Cl1 178.4(6)
C22 C21 C26 C25 -0.2(10)
C20 C21 C26 C25 179.5(6)
C22 C21 C26 Cl1 -177.6(5)
C20 C21 C26 Cl1 2.1(9)
